data_7038772
loop_
_publ_author_name
'Daniels, Ruth E.'
'Culham, Stacey'
'Hunter, Michael'
'Durrant, Marcus C.'
'Probert, Michael R.'
'Clegg, William'
'Williams, J. A. Gareth'
'Kozhevnikov, Valery N.'

_publ_section_title
;
 When two are better than one: bright phosphorescence from non-stereogenic
 dinuclear iridium(iii) complexes.
;
_journal_issue 16
_journal_name_full 'Dalton transactions (Cambridge, England : 2003)'
_journal_page_first 6949
_journal_page_last 6962
_journal_paper_doi 10.1039/c6dt00881j
_journal_volume 45
_journal_year 2016
_chemical_formula_moiety 'C76 H80 Cl2 F8 Ir2 N6 O2'
_chemical_formula_sum 'C76 H80 Cl2 F8 Ir2 N6 O2'
_chemical_formula_weight 1716.76
_chemical_name_systematic
;
 ?
;
_space_group_crystal_system hexagonal
_space_group_IT_number 176
_space_group_name_Hall '-P 6c'
_space_group_name_H-M_alt 'P 63/m'
_symmetry_space_group_name_Hall '-P 6c'
_symmetry_space_group_name_H-M 'P 63/m'
_atom_sites_solution_hydrogens geom
_atom_sites_solution_primary direct
_atom_sites_solution_secondary difmap
_audit_creation_method SHELXL-2014/7
_audit_update_record
;
2016-01-25 deposited with the CCDC.
2016-03-17 downloaded from the CCDC.
;
_cell_angle_alpha 90
_cell_angle_beta 90
_cell_angle_gamma 120
_cell_formula_units_Z 6
_cell_length_a 20.589(3)
_cell_length_b 20.589(3)
_cell_length_c 34.721(5)
_cell_measurement_reflns_used 9883
_cell_measurement_temperature 100(2)
_cell_measurement_theta_max 29.60
_cell_measurement_theta_min 2.21
_cell_volume 12747(3)
_computing_cell_refinement 'Bruker APEX2'
_computing_data_collection 'Rigaku CrystalClear'
_computing_data_reduction 'Bruker APEX2'
_computing_molecular_graphics 'Bruker SHELXTL'
_computing_publication_material 'SHELXL-2014/7 and local programs'
_computing_structure_refinement SHELXL-2014/7
_computing_structure_solution 'Bruker SHELXTL'
_diffrn_ambient_temperature 100(2)
_diffrn_measured_fraction_theta_full 0.998
_diffrn_measured_fraction_theta_max 0.995
_diffrn_measurement_device_type 'Rigaku Saturn 724+ on kappa diffractometer'
_diffrn_measurement_method 'wide-frame \w scans'
_diffrn_radiation_type synchrotron
_diffrn_radiation_wavelength 0.6889
_diffrn_reflns_av_R_equivalents 0.0498
_diffrn_reflns_av_unetI/netI 0.0260
_diffrn_reflns_Laue_measured_fraction_full 0.998
_diffrn_reflns_Laue_measured_fraction_max 0.995
_diffrn_reflns_limit_h_max 26
_diffrn_reflns_limit_h_min -29
_diffrn_reflns_limit_k_max 28
_diffrn_reflns_limit_k_min -19
_diffrn_reflns_limit_l_max 48
_diffrn_reflns_limit_l_min -49
_diffrn_reflns_number 149879
_diffrn_reflns_point_group_measured_fraction_full 0.998
_diffrn_reflns_point_group_measured_fraction_max 0.995
_diffrn_reflns_theta_full 24.415
_diffrn_reflns_theta_max 29.706
_diffrn_reflns_theta_min 1.107
_diffrn_source 'Diamond beamline I19'
_exptl_absorpt_coefficient_mu 2.965
_exptl_absorpt_correction_T_max 0.862
_exptl_absorpt_correction_T_min 0.624
_exptl_absorpt_correction_type multi-scan
_exptl_absorpt_process_details SADABS
_exptl_crystal_colour orange
_exptl_crystal_density_diffrn 1.342
_exptl_crystal_density_method 'not measured'
_exptl_crystal_description plate
_exptl_crystal_F_000 5124
_exptl_crystal_preparation Luminescent
_exptl_crystal_recrystallization_method 'Re-crystallisation from solvent: dichloromethane and methanol'
_exptl_crystal_size_max 0.300
_exptl_crystal_size_mid 0.180
_exptl_crystal_size_min 0.050
_refine_diff_density_max 3.540
_refine_diff_density_min -3.827
_refine_diff_density_rms 0.130
_refine_ls_extinction_coef 0.00015(3)
_refine_ls_extinction_expression Fc^*^=kFc[1+0.001xFc^2^\l^3^/sin(2\q)]^-1/4^
_refine_ls_extinction_method 'SHELXL-2014/7 (Sheldrick 2014)'
_refine_ls_goodness_of_fit_ref 1.169
_refine_ls_hydrogen_treatment constr
_refine_ls_matrix_type full
_refine_ls_number_parameters 473
_refine_ls_number_reflns 13393
_refine_ls_number_restraints 141
_refine_ls_restrained_S_all 1.166
_refine_ls_R_factor_all 0.0839
_refine_ls_R_factor_gt 0.0566
_refine_ls_shift/su_max 0.004
_refine_ls_shift/su_mean 0.000
_refine_ls_structure_factor_coef Fsqd
_refine_ls_weighting_details 'w=1/[\s^2^(Fo^2^)+86.0783P] where P=(Fo^2^+2Fc^2^)/3'
_refine_ls_weighting_scheme calc
_refine_ls_wR_factor_gt 0.1098
_refine_ls_wR_factor_ref 0.1266
_reflns_Friedel_coverage 0.000
_reflns_number_gt 9776
_reflns_number_total 13393
_reflns_threshold_expression 'I > 2\s(I)'
_cod_data_source_file c6dt00881j2.cif
_cod_data_source_block vnk93
_cod_depositor_comments 'Adding full bibliography for 7038772.cif.'
_cod_original_cell_volume 12747(4)
_cod_database_code 7038772
_shelx_shelxl_version_number 2014/7
_shelx_space_group_comment
;
The symmetry employed for this shelxl refinement is uniquely defined
by the following loop, which should always be used as a source of
symmetry information in preference to the above space-group names.
They are only intended as comments.
;
_shelx_estimated_absorpt_t_min 0.470
_shelx_estimated_absorpt_t_max 0.866

loop_
_space_group_symop_operation_xyz
'x, y, z'
'-y, x-y, z'
'-x+y, -x, z'
'-x, -y, z+1/2'
'y, -x+y, z+1/2'
'x-y, x, z+1/2'
'-x, -y, -z'
'y, -x+y, -z'
'x-y, x, -z'
'x, y, -z-1/2'
'-y, x-y, -z-1/2'
'-x+y, -x, -z-1/2'

loop_
_atom_site_label
_atom_site_type_symbol
_atom_site_fract_x
_atom_site_fract_y
_atom_site_fract_z
_atom_site_U_iso_or_equiv
_atom_site_adp_type
_atom_site_occupancy
_atom_site_site_symmetry_order
_atom_site_calc_flag
_atom_site_refinement_flags_posn
_atom_site_refinement_flags_adp
_atom_site_refinement_flags_occupancy
_atom_site_disorder_assembly
_atom_site_disorder_group
Ir Ir 0.74455(2) 0.63133(2) 0.66018(2) 0.03736(8) Uani 1 1 d . . . . .
Cl Cl 0.72751(9) 0.73180(8) 0.68640(5) 0.0478(3) Uani 1 1 d . . . . .
N1 N 0.6306(3) 0.5613(3) 0.65937(16) 0.0434(11) Uani 1 1 d . . . . .
N2 N 0.8502(3) 0.7101(2) 0.64296(16) 0.0430(12) Uani 1 1 d . . . . .
C1 C 0.5877(4) 0.5197(3) 0.6885(2) 0.0519(16) Uani 1 1 d . . . . .
H1 H 0.6111 0.5213 0.7123 0.062 Uiso 1 1 calc R U . . .
C2 C 0.5109(4) 0.4745(4) 0.6857(3) 0.064(2) Uani 1 1 d . . . . .
H2 H 0.4828 0.4473 0.7076 0.077 Uiso 1 1 calc R U . . .
C3 C 0.4749(3) 0.4686(4) 0.6514(3) 0.063(2) Uani 1 1 d . . . . .
C4 C 0.5187(4) 0.5121(4) 0.6210(3) 0.0609(19) Uani 1 1 d . . . . .
H4 H 0.4957 0.5102 0.5970 0.073 Uiso 1 1 calc R U . . .
C5 C 0.5960(4) 0.5587(4) 0.6251(2) 0.0517(16) Uani 1 1 d . . . . .
C6 C 0.6487(4) 0.6093(3) 0.5960(2) 0.0510(15) Uani 1 1 d . . . . .
C7 C 0.6344(4) 0.6225(4) 0.5588(2) 0.0605(18) Uani 1 1 d . . . . .
C8 C 0.6905(5) 0.6745(5) 0.5350(2) 0.066(2) Uani 1 1 d . . . . .
C9 C 0.7637(5) 0.7115(4) 0.5488(2) 0.0590(19) Uani 1 1 d . . . . .
C10 C 0.7830(4) 0.6998(3) 0.58551(19) 0.0471(14) Uani 1 1 d . . . . .
C11 C 0.7233(3) 0.6496(3) 0.60859(19) 0.0432(13) Uani 1 1 d . . . . .
C12 C 0.8553(4) 0.7339(3) 0.6058(2) 0.0492(16) Uani 1 1 d . . . . .
C13 C 0.9241(4) 0.7882(3) 0.5909(2) 0.0539(17) Uani 1 1 d . . . . .
H13 H 0.9270 0.8028 0.5647 0.065 Uiso 1 1 calc R U . . .
C14 C 0.9885(4) 0.8214(3) 0.6134(2) 0.0569(19) Uani 1 1 d . . . . .
C15 C 0.9810(4) 0.7973(3) 0.6513(3) 0.0590(19) Uani 1 1 d . . . . .
H15 H 1.0231 0.8188 0.6681 0.071 Uiso 1 1 calc R U . . .
C16 C 0.9123(3) 0.7422(3) 0.6647(2) 0.0500(15) Uani 1 1 d . . . . .
H16 H 0.9087 0.7261 0.6907 0.060 Uiso 1 1 calc R U . . .
C17 C 0.3901(4) 0.4173(5) 0.6456(3) 0.082(3) Uani 1 1 d . . . . .
C18 C 0.3778(4) 0.3605(5) 0.6139(3) 0.084(3) Uani 1 1 d . . . . .
H18A H 0.4018 0.3316 0.6214 0.126 Uiso 1 1 calc R U . . .
H18B H 0.3997 0.3871 0.5898 0.126 Uiso 1 1 calc R U . . .
H18C H 0.3239 0.3264 0.6104 0.126 Uiso 1 1 calc R U . . .
C19 C 0.3554(5) 0.4649(6) 0.6347(5) 0.128(5) Uani 1 1 d . . . . .
H19A H 0.3736 0.4873 0.6092 0.191 Uiso 1 1 calc R U . . .
H19B H 0.3695 0.5048 0.6538 0.191 Uiso 1 1 calc R U . . .
H19C H 0.3007 0.4334 0.6340 0.191 Uiso 1 1 calc R U . . .
C20 C 0.3542(5) 0.3743(5) 0.6826(4) 0.108(4) Uani 1 1 d . . . . .
H20A H 0.3781 0.3453 0.6901 0.161 Uiso 1 1 calc R U . . .
H20B H 0.3005 0.3403 0.6783 0.161 Uiso 1 1 calc R U . . .
H20C H 0.3610 0.4098 0.7031 0.161 Uiso 1 1 calc R U . . .
C21 C 1.0642(4) 0.8835(4) 0.5987(3) 0.079(3) Uani 1 1 d . . . . .
C22 C 1.0925(5) 0.9501(4) 0.6270(4) 0.102(4) Uani 1 1 d . . . . .
H22A H 1.1431 0.9890 0.6196 0.153 Uiso 1 1 calc R U . . .
H22B H 1.0935 0.9328 0.6532 0.153 Uiso 1 1 calc R U . . .
H22C H 1.0587 0.9708 0.6262 0.153 Uiso 1 1 calc R U . . .
C23 C 1.0580(6) 0.9100(5) 0.5586(3) 0.108(4) Uani 1 1 d . . . . .
H23A H 1.1078 0.9485 0.5498 0.162 Uiso 1 1 calc R U . . .
H23B H 1.0246 0.9310 0.5594 0.162 Uiso 1 1 calc R U . . .
H23C H 1.0376 0.8674 0.5407 0.162 Uiso 1 1 calc R U . . .
C24 C 1.1211(6) 0.8558(6) 0.6007(5) 0.161(7) Uani 1 1 d . . . . .
H24A H 1.1719 0.8983 0.5970 0.241 Uiso 1 1 calc R U . . .
H24B H 1.1099 0.8185 0.5804 0.241 Uiso 1 1 calc R U . . .
H24C H 1.1178 0.8330 0.6259 0.241 Uiso 1 1 calc R U . . .
F1 F 0.5642(3) 0.5861(3) 0.54402(14) 0.0794(14) Uani 1 1 d . . . . .
F2 F 0.8184(3) 0.7606(2) 0.52486(13) 0.0724(13) Uani 1 1 d . . . . .
O O 0.6750(4) 0.6857(4) 0.49756(17) 0.092(2) Uani 1 1 d . . . . .
C25 C 0.6569(6) 0.7433(6) 0.4935(3) 0.095(3) Uani 1 1 d . U . . .
H25A H 0.6463 0.7455 0.4659 0.114 Uiso 1 1 calc R U . . .
H25B H 0.7029 0.7911 0.4997 0.114 Uiso 1 1 calc R U . . .
C26 C 0.5965(7) 0.7427(6) 0.5149(3) 0.097(3) Uani 1 1 d D U . . .
H26A H 0.6091 0.7452 0.5426 0.116 Uiso 1 1 calc R U . . .
H26B H 0.5512 0.6933 0.5105 0.116 Uiso 1 1 calc R U . . .
C27 C 0.5757(6) 0.8003(6) 0.5078(3) 0.091(3) Uani 1 1 d D U . . .
H27A H 0.5527 0.7908 0.4818 0.109 Uiso 0.562(15) 1 calc R U P A 1
H27B H 0.6226 0.8493 0.5066 0.109 Uiso 0.562(15) 1 calc R U P A 1
H27C H 0.5819 0.8127 0.4800 0.109 Uiso 0.438(15) 1 calc R U P A 2
H27D H 0.6106 0.8463 0.5221 0.109 Uiso 0.438(15) 1 calc R U P A 2
C28 C 0.5230(11) 0.8083(11) 0.5355(5) 0.087(4) Uani 0.562(15) 1 d D U P A 1
H28A H 0.4759 0.7594 0.5363 0.105 Uiso 0.562(15) 1 calc R U P A 1
H28B H 0.5457 0.8167 0.5614 0.105 Uiso 0.562(15) 1 calc R U P A 1
C29 C 0.5016(9) 0.8679(10) 0.5291(5) 0.081(4) Uani 0.562(15) 1 d D U P A 1
H29A H 0.4681 0.8647 0.5504 0.097 Uiso 0.562(15) 1 calc R U P A 1
H29B H 0.5477 0.9176 0.5309 0.097 Uiso 0.562(15) 1 calc R U P A 1
C30 C 0.4647(10) 0.8646(11) 0.4931(5) 0.087(5) Uani 0.562(15) 1 d D U P A 1
H30A H 0.4576 0.9081 0.4911 0.131 Uiso 0.562(15) 1 calc R U P A 1
H30B H 0.4158 0.8185 0.4922 0.131 Uiso 0.562(15) 1 calc R U P A 1
H30C H 0.4957 0.8649 0.4716 0.131 Uiso 0.562(15) 1 calc R U P A 1
C28' C 0.4975(12) 0.7776(15) 0.5192(9) 0.108(7) Uani 0.438(15) 1 d D U P A 2
H28C H 0.4921 0.7708 0.5475 0.130 Uiso 0.438(15) 1 calc R U P A 2
H28D H 0.4621 0.7293 0.5069 0.130 Uiso 0.438(15) 1 calc R U P A 2
C29' C 0.4791(14) 0.8370(16) 0.5071(8) 0.107(6) Uani 0.438(15) 1 d D U P A 2
H29C H 0.5195 0.8871 0.5153 0.128 Uiso 0.438(15) 1 calc R U P A 2
H29D H 0.4748 0.8372 0.4787 0.128 Uiso 0.438(15) 1 calc R U P A 2
C30' C 0.4092(14) 0.8207(18) 0.5247(10) 0.137(10) Uani 0.438(15) 1 d D U P A 2
H30D H 0.3995 0.8619 0.5195 0.205 Uiso 0.438(15) 1 calc R U P A 2
H30E H 0.4121 0.8151 0.5525 0.205 Uiso 0.438(15) 1 calc R U P A 2
H30F H 0.3684 0.7740 0.5139 0.205 Uiso 0.438(15) 1 calc R U P A 2
N3 N 0.7635(2) 0.5976(2) 0.71594(15) 0.0382(10) Uani 1 1 d . . . . .
C31 C 0.7610(3) 0.5468(3) 0.6458(2) 0.0414(13) Uani 1 1 d . . . . .
C32 C 0.7643(4) 0.5236(3) 0.6083(2) 0.0510(16) Uani 1 1 d . . . . .
H32 H 0.7596 0.5494 0.5867 0.061 Uiso 1 1 calc R U . . .
C33 C 0.7744(4) 0.4620(4) 0.6029(2) 0.062(2) Uani 1 1 d . . . . .
C34 C 0.7810(4) 0.4215(4) 0.6321(3) 0.063(2) Uani 1 1 d . . . . .
H34 H 0.7875 0.3797 0.6274 0.075 Uiso 1 1 calc R U . . .
C35 C 0.7776(3) 0.4447(3) 0.6686(2) 0.0531(17) Uani 1 1 d . . . . .
C36 C 0.7692(3) 0.5064(3) 0.6763(2) 0.0464(15) Uani 1 1 d . . . . .
C37 C 0.7683(3) 0.5340(3) 0.71550(19) 0.0399(13) Uani 1 1 d . . . . .
C38 C 0.7716(4) 0.5022(4) 0.7500 0.046(2) Uani 1 2 d S T P . .
H38 H 0.7762 0.4585 0.7500 0.055 Uiso 1 2 calc R U P . .
C39 C 0.7615(5) 0.6265(4) 0.7500 0.0423(18) Uani 1 2 d S T P . .
H39 H 0.7584 0.6710 0.7500 0.051 Uiso 1 2 calc R U P . .
F3 F 0.7782(3) 0.4416(3) 0.56609(15) 0.0846(15) Uani 1 1 d . . . . .
F4 F 0.7815(2) 0.4031(2) 0.69783(14) 0.0640(12) Uani 1 1 d . . . . .

loop_
_atom_site_aniso_label
_atom_site_aniso_U_11
_atom_site_aniso_U_22
_atom_site_aniso_U_33
_atom_site_aniso_U_23
_atom_site_aniso_U_13
_atom_site_aniso_U_12
Ir 0.03063(11) 0.02389(10) 0.05143(13) -0.00175(9) 0.00398(9) 0.00903(8)
Cl 0.0537(8) 0.0362(7) 0.0589(9) -0.0006(6) 0.0023(7) 0.0265(7)
N1 0.029(2) 0.035(2) 0.064(3) -0.002(2) 0.002(2) 0.0136(19)
N2 0.032(2) 0.024(2) 0.065(3) -0.004(2) 0.009(2) 0.0082(18)
C1 0.039(3) 0.041(3) 0.071(4) 0.002(3) 0.007(3) 0.016(3)
C2 0.034(3) 0.044(4) 0.096(6) 0.002(4) 0.012(4) 0.005(3)
C3 0.029(3) 0.038(3) 0.117(7) -0.008(4) -0.003(4) 0.013(3)
C4 0.037(3) 0.048(4) 0.096(6) -0.013(4) -0.011(4) 0.021(3)
C5 0.040(3) 0.039(3) 0.072(5) -0.009(3) -0.007(3) 0.016(3)
C6 0.053(4) 0.036(3) 0.062(4) -0.007(3) -0.006(3) 0.021(3)
C7 0.064(5) 0.048(4) 0.065(5) -0.011(3) -0.013(4) 0.025(4)
C8 0.092(6) 0.060(5) 0.057(4) -0.018(4) -0.014(4) 0.045(5)
C9 0.080(5) 0.040(3) 0.057(4) 0.004(3) 0.019(4) 0.030(4)
C10 0.052(4) 0.031(3) 0.055(4) -0.003(3) 0.009(3) 0.018(3)
C11 0.048(3) 0.025(2) 0.055(4) -0.007(2) 0.003(3) 0.017(2)
C12 0.057(4) 0.025(3) 0.065(4) 0.002(3) 0.020(3) 0.019(3)
C13 0.053(4) 0.028(3) 0.080(5) 0.006(3) 0.025(3) 0.019(3)
C14 0.041(3) 0.024(3) 0.100(6) 0.006(3) 0.028(4) 0.012(2)
C15 0.034(3) 0.029(3) 0.101(6) -0.008(3) 0.007(3) 0.006(2)
C16 0.039(3) 0.032(3) 0.069(4) -0.006(3) 0.004(3) 0.010(2)
C17 0.029(3) 0.063(5) 0.151(9) -0.006(5) -0.005(4) 0.020(3)
C18 0.037(4) 0.067(5) 0.129(8) -0.003(5) -0.017(4) 0.012(4)
C19 0.042(5) 0.083(7) 0.258(17) -0.018(9) -0.030(7) 0.032(5)
C20 0.046(5) 0.068(6) 0.177(12) -0.011(7) 0.020(6) 0.004(4)
C21 0.049(4) 0.035(3) 0.151(9) 0.026(4) 0.044(5) 0.019(3)
C22 0.047(4) 0.036(4) 0.191(12) 0.018(6) 0.011(6) -0.003(3)
C23 0.082(7) 0.065(6) 0.147(10) 0.030(6) 0.060(7) 0.014(5)
C24 0.090(7) 0.080(7) 0.33(2) 0.085(10) 0.124(11) 0.053(6)
F1 0.082(3) 0.071(3) 0.080(3) -0.020(2) -0.032(3) 0.034(3)
F2 0.100(4) 0.057(3) 0.062(3) 0.008(2) 0.024(2) 0.040(3)
O 0.145(6) 0.087(4) 0.056(3) -0.014(3) -0.006(4) 0.068(5)
C25 0.106(7) 0.098(7) 0.088(7) 0.036(6) 0.016(5) 0.056(6)
C26 0.118(7) 0.109(7) 0.081(6) 0.012(5) -0.002(5) 0.070(6)
C27 0.089(6) 0.094(6) 0.087(6) 0.036(5) 0.006(5) 0.044(5)
C28 0.082(9) 0.089(10) 0.091(9) 0.002(7) -0.012(7) 0.042(8)
C29 0.069(8) 0.092(10) 0.084(9) 0.006(7) -0.007(7) 0.042(8)
C30 0.075(10) 0.092(12) 0.096(10) 0.002(8) -0.010(8) 0.043(9)
C28' 0.091(9) 0.110(13) 0.117(16) 0.024(11) 0.005(9) 0.045(9)
C29' 0.086(10) 0.098(13) 0.125(16) 0.003(11) -0.034(10) 0.037(9)
C30' 0.097(12) 0.14(2) 0.16(2) -0.004(17) -0.015(13) 0.054(13)
N3 0.029(2) 0.024(2) 0.060(3) 0.0005(19) 0.005(2) 0.0120(17)
C31 0.029(2) 0.021(2) 0.070(4) 0.000(2) 0.009(2) 0.0091(19)
C32 0.044(3) 0.030(3) 0.066(4) -0.006(3) 0.011(3) 0.009(2)
C33 0.057(4) 0.036(3) 0.076(5) -0.012(3) 0.019(4) 0.012(3)
C34 0.051(4) 0.039(3) 0.097(6) -0.003(4) 0.022(4) 0.022(3)
C35 0.039(3) 0.026(3) 0.093(5) -0.002(3) 0.014(3) 0.015(2)
C36 0.035(3) 0.021(2) 0.085(5) -0.004(3) 0.009(3) 0.015(2)
C37 0.024(2) 0.022(2) 0.070(4) 0.001(2) 0.006(2) 0.0095(19)
C38 0.033(4) 0.025(3) 0.079(6) 0.000 0.000 0.014(3)
C39 0.038(4) 0.028(4) 0.062(5) 0.000 0.000 0.017(3)
F3 0.103(4) 0.058(3) 0.089(3) -0.018(2) 0.026(3) 0.037(3)
F4 0.066(3) 0.0367(19) 0.100(3) 0.005(2) 0.022(2) 0.0334(19)

loop_
_atom_type_symbol
_atom_type_description
_atom_type_scat_dispersion_real
_atom_type_scat_dispersion_imag
_atom_type_scat_source
C C 0.0029 0.0015 'International Tables Vol C Tables 4.2.6.8 and 6.1.1.4'
H H 0.0000 0.0000 'International Tables Vol C Tables 4.2.6.8 and 6.1.1.4'
N N 0.0057 0.0031 'International Tables Vol C Tables 4.2.6.8 and 6.1.1.4'
O O 0.0101 0.0057 'International Tables Vol C Tables 4.2.6.8 and 6.1.1.4'
F F 0.0165 0.0096 'International Tables Vol C Tables 4.2.6.8 and 6.1.1.4'
Cl Cl 0.1182 0.1501 'International Tables Vol C Tables 4.2.6.8 and 6.1.1.4'
Ir Ir -1.4833 7.6261 'International Tables Vol C Tables 4.2.6.8 and 6.1.1.4'

loop_
_geom_angle_atom_site_label_1
_geom_angle_atom_site_label_2
_geom_angle_atom_site_label_3
_geom_angle
_geom_angle_site_symmetry_1
_geom_angle_site_symmetry_3
Cl Ir N1 90.12(14) . .
Cl Ir N2 89.05(13) . .
Cl Ir C11 92.16(17) . .
Cl Ir N3 93.66(12) . .
Cl Ir C31 172.6(2) . .
N1 Ir N2 160.4(2) . .
N1 Ir C11 80.3(2) . .
N1 Ir N3 96.5(2) . .
N1 Ir C31 91.0(2) . .
N2 Ir C11 80.1(2) . .
N2 Ir N3 103.0(2) . .
N2 Ir C31 92.4(2) . .
C11 Ir N3 173.4(2) . .
C11 Ir C31 95.3(3) . .
N3 Ir C31 78.9(2) . .
Ir N1 C1 126.8(5) . .
Ir N1 C5 115.3(4) . .
C1 N1 C5 117.8(5) . .
Ir N2 C12 114.9(4) . .
Ir N2 C16 126.8(5) . .
C12 N2 C16 118.2(5) . .
N1 C1 H1 118.4 . .
N1 C1 C2 123.2(7) . .
H1 C1 C2 118.4 . .
C1 C2 H2 119.8 . .
C1 C2 C3 120.4(7) . .
H2 C2 C3 119.8 . .
C2 C3 C4 117.0(6) . .
C2 C3 C17 123.6(8) . .
C4 C3 C17 119.5(8) . .
C3 C4 H4 119.5 . .
C3 C4 C5 121.1(8) . .
H4 C4 C5 119.5 . .
N1 C5 C4 120.4(7) . .
N1 C5 C6 112.5(5) . .
C4 C5 C6 127.1(7) . .
C5 C6 C7 128.9(7) . .
C5 C6 C11 114.1(6) . .
C7 C6 C11 117.0(7) . .
C6 C7 C8 122.1(7) . .
C6 C7 F1 121.3(7) . .
C8 C7 F1 116.6(7) . .
C7 C8 C9 118.1(7) . .
C7 C8 O 121.0(8) . .
C9 C8 O 120.7(8) . .
C8 C9 C10 123.2(7) . .
C8 C9 F2 117.5(7) . .
C10 C9 F2 119.3(7) . .
C9 C10 C11 115.6(6) . .
C9 C10 C12 131.6(6) . .
C11 C10 C12 112.7(6) . .
Ir C11 C6 117.7(5) . .
Ir C11 C10 118.4(5) . .
C6 C11 C10 123.9(6) . .
N2 C12 C10 113.7(5) . .
N2 C12 C13 120.2(7) . .
C10 C12 C13 126.0(7) . .
C12 C13 H13 119.2 . .
C12 C13 C14 121.6(7) . .
H13 C13 C14 119.2 . .
C13 C14 C15 116.6(6) . .
C13 C14 C21 123.4(8) . .
C15 C14 C21 120.0(8) . .
C14 C15 H15 120.0 . .
C14 C15 C16 120.0(7) . .
H15 C15 C16 120.0 . .
N2 C16 C15 123.2(7) . .
N2 C16 H16 118.4 . .
C15 C16 H16 118.4 . .
C3 C17 C18 108.5(7) . .
C3 C17 C19 109.2(7) . .
C3 C17 C20 110.0(8) . .
C18 C17 C19 111.2(9) . .
C18 C17 C20 108.3(8) . .
C19 C17 C20 109.6(9) . .
C17 C18 H18A 109.5 . .
C17 C18 H18B 109.5 . .
C17 C18 H18C 109.5 . .
H18A C18 H18B 109.5 . .
H18A C18 H18C 109.5 . .
H18B C18 H18C 109.5 . .
C17 C19 H19A 109.5 . .
C17 C19 H19B 109.5 . .
C17 C19 H19C 109.5 . .
H19A C19 H19B 109.5 . .
H19A C19 H19C 109.5 . .
H19B C19 H19C 109.5 . .
C17 C20 H20A 109.5 . .
C17 C20 H20B 109.5 . .
C17 C20 H20C 109.5 . .
H20A C20 H20B 109.5 . .
H20A C20 H20C 109.5 . .
H20B C20 H20C 109.5 . .
C14 C21 C22 107.8(7) . .
C14 C21 C23 111.8(8) . .
C14 C21 C24 108.9(6) . .
C22 C21 C23 109.0(7) . .
C22 C21 C24 106.3(10) . .
C23 C21 C24 112.8(9) . .
C21 C22 H22A 109.5 . .
C21 C22 H22B 109.5 . .
C21 C22 H22C 109.5 . .
H22A C22 H22B 109.5 . .
H22A C22 H22C 109.5 . .
H22B C22 H22C 109.5 . .
C21 C23 H23A 109.5 . .
C21 C23 H23B 109.5 . .
C21 C23 H23C 109.5 . .
H23A C23 H23B 109.5 . .
H23A C23 H23C 109.5 . .
H23B C23 H23C 109.5 . .
C21 C24 H24A 109.5 . .
C21 C24 H24B 109.5 . .
C21 C24 H24C 109.5 . .
H24A C24 H24B 109.5 . .
H24A C24 H24C 109.5 . .
H24B C24 H24C 109.5 . .
C8 O C25 114.2(7) . .
O C25 H25A 106.8 . .
O C25 H25B 106.8 . .
O C25 C26 121.9(9) . .
H25A C25 H25B 106.7 . .
H25A C25 C26 106.8 . .
H25B C25 C26 106.8 . .
C25 C26 H26A 107.2 . .
C25 C26 H26B 107.2 . .
C25 C26 C27 120.3(9) . .
H26A C26 H26B 106.9 . .
H26A C26 C27 107.2 . .
H26B C26 C27 107.2 . .
C26 C27 H27A 107.4 . .
C26 C27 H27B 107.4 . .
C26 C27 H27C 108.7 . .
C26 C27 H27D 108.7 . .
C26 C27 C28 119.6(10) . .
C26 C27 C28' 114.1(12) . .
H27A C27 H27B 107.0 . .
H27A C27 C28 107.4 . .
H27B C27 C28 107.4 . .
H27C C27 H27D 107.6 . .
H27C C27 C28' 108.7 . .
H27D C27 C28' 108.7 . .
C27 C28 H28A 107.2 . .
C27 C28 H28B 107.2 . .
C27 C28 C29 120.6(14) . .
H28A C28 H28B 106.8 . .
H28A C28 C29 107.2 . .
H28B C28 C29 107.2 . .
C28 C29 H29A 108.2 . .
C28 C29 H29B 108.2 . .
C28 C29 C30 116.6(15) . .
H29A C29 H29B 107.3 . .
H29A C29 C30 108.2 . .
H29B C29 C30 108.2 . .
C29 C30 H30A 109.5 . .
C29 C30 H30B 109.5 . .
C29 C30 H30C 109.5 . .
H30A C30 H30B 109.5 . .
H30A C30 H30C 109.5 . .
H30B C30 H30C 109.5 . .
C27 C28' H28C 109.7 . .
C27 C28' H28D 109.7 . .
C27 C28' C29' 110.0(16) . .
H28C C28' H28D 108.2 . .
H28C C28' C29' 109.7 . .
H28D C28' C29' 109.7 . .
C28' C29' H29C 110.0 . .
C28' C29' H29D 110.0 . .
C28' C29' C30' 109(2) . .
H29C C29' H29D 108.4 . .
H29C C29' C30' 110.0 . .
H29D C29' C30' 110.0 . .
C29' C30' H30D 109.5 . .
C29' C30' H30E 109.5 . .
C29' C30' H30F 109.5 . .
H30D C30' H30E 109.5 . .
H30D C30' H30F 109.5 . .
H30E C30' H30F 109.5 . .
Ir N3 C37 114.3(4) . .
Ir N3 C39 127.0(4) . .
C37 N3 C39 118.2(6) . .
Ir C31 C32 126.1(5) . .
Ir C31 C36 116.6(5) . .
C32 C31 C36 117.3(5) . .
C31 C32 H32 120.4 . .
C31 C32 C33 119.2(7) . .
H32 C32 C33 120.4 . .
C32 C33 C34 124.3(7) . .
C32 C33 F3 117.5(8) . .
C34 C33 F3 118.2(6) . .
C33 C34 H34 122.0 . .
C33 C34 C35 115.9(6) . .
H34 C34 C35 122.0 . .
C34 C35 C36 123.3(7) . .
C34 C35 F4 116.3(6) . .
C36 C35 F4 120.4(7) . .
C31 C36 C35 119.9(7) . .
C31 C36 C37 116.0(5) . .
C35 C36 C37 124.0(6) . .
N3 C37 C36 113.6(5) . .
N3 C37 C38 119.4(6) . .
C36 C37 C38 127.0(5) . .
C37 C38 C37 119.9(7) . 10_557
C37 C38 H38 120.0 . .
C37 C38 H38 120.0 10_557 .
N3 C39 N3 124.9(7) . 10_557
N3 C39 H39 117.5 . .
N3 C39 H39 117.5 10_557 .

loop_
_geom_bond_atom_site_label_1
_geom_bond_atom_site_label_2
_geom_bond_distance
_geom_bond_site_symmetry_2
Ir Cl 2.4406(15) .
Ir N1 2.049(5) .
Ir N2 2.048(5) .
Ir C11 1.926(7) .
Ir N3 2.157(5) .
Ir C31 1.996(5) .
N1 C1 1.334(8) .
N1 C5 1.376(9) .
N2 C12 1.366(9) .
N2 C16 1.341(8) .
C1 H1 0.950 .
C1 C2 1.380(9) .
C2 H2 0.950 .
C2 C3 1.375(12) .
C3 C4 1.388(11) .
C3 C17 1.536(9) .
C4 H4 0.950 .
C4 C5 1.395(9) .
C5 C6 1.467(10) .
C6 C7 1.382(10) .
C6 C11 1.401(9) .
C7 C8 1.388(12) .
C7 F1 1.353(8) .
C8 C9 1.392(11) .
C8 O 1.384(10) .
C9 C10 1.390(10) .
C9 F2 1.358(8) .
C10 C11 1.397(8) .
C10 C12 1.470(10) .
C12 C13 1.392(8) .
C13 H13 0.950 .
C13 C14 1.388(11) .
C14 C15 1.390(11) .
C14 C21 1.525(9) .
C15 H15 0.950 .
C15 C16 1.378(8) .
C16 H16 0.950 .
C17 C18 1.531(13) .
C17 C19 1.521(12) .
C17 C20 1.526(15) .
C18 H18A 0.980 .
C18 H18B 0.980 .
C18 H18C 0.980 .
C19 H19A 0.980 .
C19 H19B 0.980 .
C19 H19C 0.980 .
C20 H20A 0.980 .
C20 H20B 0.980 .
C20 H20C 0.980 .
C21 C22 1.545(13) .
C21 C23 1.526(15) .
C21 C24 1.539(12) .
C22 H22A 0.980 .
C22 H22B 0.980 .
C22 H22C 0.980 .
C23 H23A 0.980 .
C23 H23B 0.980 .
C23 H23C 0.980 .
C24 H24A 0.980 .
C24 H24B 0.980 .
C24 H24C 0.980 .
O C25 1.417(11) .
C25 H25A 0.990 .
C25 H25B 0.990 .
C25 C26 1.442(13) .
C26 H26A 0.990 .
C26 H26B 0.990 .
C26 C27 1.470(13) .
C27 H27A 0.990 .
C27 H27B 0.990 .
C27 H27C 0.990 .
C27 H27D 0.990 .
C27 C28 1.521(16) .
C27 C28' 1.488(18) .
C28 H28A 0.990 .
C28 H28B 0.990 .
C28 C29 1.512(17) .
C29 H29A 0.990 .
C29 H29B 0.990 .
C29 C30 1.447(19) .
C30 H30A 0.980 .
C30 H30B 0.980 .
C30 H30C 0.980 .
C28' H28C 0.990 .
C28' H28D 0.990 .
C28' C29' 1.51(2) .
C29' H29C 0.990 .
C29' H29D 0.990 .
C29' C30' 1.44(2) .
C30' H30D 0.980 .
C30' H30E 0.980 .
C30' H30F 0.980 .
N3 C37 1.361(6) .
N3 C39 1.334(6) .
C31 C32 1.399(9) .
C31 C36 1.408(9) .
C32 H32 0.950 .
C32 C33 1.397(9) .
C33 C34 1.361(11) .
C33 F3 1.361(8) .
C34 H34 0.950 .
C34 C35 1.367(10) .
C35 C36 1.392(7) .
C35 F4 1.357(8) .
C36 C37 1.478(9) .
C37 C38 1.384(7) .
C38 C37 1.384(7) 10_557
C38 H38 0.950 .
C39 N3 1.334(6) 10_557
C39 H39 0.950 .

loop_
_geom_torsion_atom_site_label_1
_geom_torsion_atom_site_label_2
_geom_torsion_atom_site_label_3
_geom_torsion_atom_site_label_4
_geom_torsion
_geom_torsion_site_symmetry_4
Ir N1 C1 C2 179.2(5) .
C5 N1 C1 C2 0.2(10) .
N1 C1 C2 C3 2.1(11) .
C1 C2 C3 C4 -2.6(11) .
C1 C2 C3 C17 177.7(7) .
C2 C3 C4 C5 1.0(10) .
C17 C3 C4 C5 -179.2(7) .
Ir N1 C5 C4 179.1(5) .
Ir N1 C5 C6 -1.7(7) .
C1 N1 C5 C4 -1.7(9) .
C1 N1 C5 C6 177.5(5) .
C3 C4 C5 N1 1.1(10) .
C3 C4 C5 C6 -178.0(6) .
N1 C5 C6 C7 -178.8(7) .
N1 C5 C6 C11 0.3(8) .
C4 C5 C6 C7 0.3(12) .
C4 C5 C6 C11 179.5(6) .
C5 C6 C7 C8 177.7(7) .
C5 C6 C7 F1 -0.9(12) .
C11 C6 C7 C8 -1.4(10) .
C11 C6 C7 F1 180.0(6) .
C6 C7 C8 C9 3.0(11) .
C6 C7 C8 O 178.7(7) .
F1 C7 C8 C9 -178.3(6) .
F1 C7 C8 O -2.6(11) .
C7 C8 C9 C10 -1.2(11) .
C7 C8 C9 F2 178.2(6) .
O C8 C9 C10 -176.9(6) .
O C8 C9 F2 2.4(10) .
C8 C9 C10 C11 -2.0(10) .
C8 C9 C10 C12 -178.2(6) .
F2 C9 C10 C11 178.6(5) .
F2 C9 C10 C12 2.5(11) .
C9 C10 C11 Ir -179.0(4) .
C9 C10 C11 C6 3.8(9) .
C12 C10 C11 Ir -2.1(7) .
C12 C10 C11 C6 -179.4(5) .
C5 C6 C11 Ir 1.3(7) .
C5 C6 C11 C10 178.6(6) .
C7 C6 C11 Ir -179.4(5) .
C7 C6 C11 C10 -2.1(9) .
Ir N2 C12 C10 1.8(6) .
Ir N2 C12 C13 179.1(4) .
C16 N2 C12 C10 -175.1(5) .
C16 N2 C12 C13 2.2(8) .
C9 C10 C12 N2 176.3(6) .
C9 C10 C12 C13 -0.9(11) .
C11 C10 C12 N2 0.1(7) .
C11 C10 C12 C13 -177.1(6) .
N2 C12 C13 C14 -2.2(9) .
C10 C12 C13 C14 174.8(6) .
C12 C13 C14 C15 0.5(9) .
C12 C13 C14 C21 -177.2(6) .
C13 C14 C15 C16 1.0(9) .
C21 C14 C15 C16 178.8(6) .
Ir N2 C16 C15 -177.2(5) .
C12 N2 C16 C15 -0.7(9) .
C14 C15 C16 N2 -1.0(10) .
C2 C3 C17 C18 -119.5(9) .
C2 C3 C17 C19 119.1(10) .
C2 C3 C17 C20 -1.2(11) .
C4 C3 C17 C18 60.8(10) .
C4 C3 C17 C19 -60.6(12) .
C4 C3 C17 C20 179.1(7) .
C13 C14 C21 C22 126.2(8) .
C13 C14 C21 C23 6.4(10) .
C13 C14 C21 C24 -118.8(10) .
C15 C14 C21 C22 -51.4(9) .
C15 C14 C21 C23 -171.2(7) .
C15 C14 C21 C24 63.5(12) .
C7 C8 O C25 92.0(10) .
C9 C8 O C25 -92.4(10) .
C8 O C25 C26 -56.1(14) .
O C25 C26 C27 -175.3(10) .
C25 C26 C27 C28 -168.1(13) .
C25 C26 C27 C28' 157.2(18) .
C26 C27 C28 C29 179.1(14) .
C27 C28 C29 C30 59(2) .
C26 C27 C28' C29' -174.2(19) .
C27 C28' C29' C30' -169(3) .
Ir C31 C32 C33 -178.4(5) .
C36 C31 C32 C33 0.7(9) .
C31 C32 C33 C34 0.5(11) .
C31 C32 C33 F3 -179.2(6) .
C32 C33 C34 C35 -0.4(11) .
F3 C33 C34 C35 179.3(6) .
C33 C34 C35 C36 -0.9(10) .
C33 C34 C35 F4 177.7(6) .
C34 C35 C36 C31 2.1(9) .
C34 C35 C36 C37 -177.6(6) .
F4 C35 C36 C31 -176.4(5) .
F4 C35 C36 C37 3.8(9) .
Ir C31 C36 C35 177.3(4) .
Ir C31 C36 C37 -2.9(6) .
C32 C31 C36 C35 -1.9(8) .
C32 C31 C36 C37 177.8(5) .
Ir N3 C37 C36 7.3(6) .
Ir N3 C37 C38 -172.5(5) .
C39 N3 C37 C36 179.3(6) .
C39 N3 C37 C38 -0.6(9) .
C31 C36 C37 N3 -3.2(7) .
C31 C36 C37 C38 176.6(6) .
C35 C36 C37 N3 176.5(5) .
C35 C36 C37 C38 -3.6(10) .
N3 C37 C38 C37 1.5(11) 10_557
C36 C37 C38 C37 -178.4(4) 10_557
Ir N3 C39 N3 170.4(4) 10_557
C37 N3 C39 N3 -0.4(11) 10_557
